data_7229465
loop_
_publ_author_name
'Smolobochkin, A. V.'
'Gazizov, A. S.'
'Melyashova, A. S.'
'Voronina, J. K.'
'Strelnik, A. G.'
'Vatsadze, S. Z.'
'Burilov, A. R.'
'Pudovik, M. A.'
'Fedorova, O. A.'
'Sinyashin, O. G.'

_publ_section_title
;
 Tandem intramolecular cyclisation/1,3-aryl shift in
 N-(4,4-diethoxybutyl)-1-arylmethanimines (Kazan reaction): synthesis of
 3-benzylidene-1-pyrrolines
;
_journal_issue 80
_journal_name_full 'RSC Advances'
_journal_page_first 50955
_journal_paper_doi 10.1039/C7RA11216E
_journal_volume 7
_journal_year 2017
_chemical_formula_moiety 'C14 H17 Br Cl N O'
_chemical_formula_sum 'C14 H17 Br Cl N O'
_chemical_formula_weight 330.65
_chemical_name_common '(E)-3-benzylidene-2-(2-oxopropyl)pyrrolidin-1-ium chloride'
_chemical_name_systematic '(E)-3-benzylidene-2-(2-oxopropyl)pyrrolidin-1-ium chloride'
_space_group_IT_number 14
_symmetry_cell_setting monoclinic
_symmetry_Int_Tables_number 14
_symmetry_space_group_name_Hall '-P 2yn'
_symmetry_space_group_name_H-M 'P 1 21/n 1'
_atom_sites_solution_hydrogens geom
_atom_sites_solution_primary direct
_atom_sites_solution_secondary difmap
_audit_creation_method SHELXL-97
_audit_update_record
;
2017-04-14 deposited with the CCDC.
2017-10-27 downloaded from the CCDC.
;
_cell_angle_alpha 90.00
_cell_angle_beta 99.804(6)
_cell_angle_gamma 90.00
_cell_formula_units_Z 4
_cell_length_a 5.038(2)
_cell_length_b 24.005(11)
_cell_length_c 12.287(6)
_cell_measurement_reflns_used 4187
_cell_measurement_temperature 296(2)
_cell_measurement_theta_max 22.71
_cell_measurement_theta_min 2.39
_cell_volume 1464.3(11)
_computing_cell_refinement 'Bruker SAINT'
_computing_data_collection 'Bruker APEX2'
_computing_data_reduction 'Bruker SAINT'
_computing_molecular_graphics 'Bruker SHELXTL'
_computing_publication_material 'Bruker SHELXTL'
_computing_structure_refinement 'SHELXL-97 (Sheldrick, 2008)'
_computing_structure_solution 'SHELXS-97 (Sheldrick, 2008)'
_diffrn_ambient_temperature 296(2)
_diffrn_measured_fraction_theta_full 1.000
_diffrn_measured_fraction_theta_max 1.000
_diffrn_measurement_device_type 'Bruker APEX-II CCD'
_diffrn_measurement_method '\f and \w scans'
_diffrn_radiation_monochromator graphite
_diffrn_radiation_type MoK\a
_diffrn_radiation_wavelength 0.71073
_diffrn_reflns_av_R_equivalents 0.0394
_diffrn_reflns_av_sigmaI/netI 0.0303
_diffrn_reflns_limit_h_max 6
_diffrn_reflns_limit_h_min -6
_diffrn_reflns_limit_k_max 29
_diffrn_reflns_limit_k_min -29
_diffrn_reflns_limit_l_max 15
_diffrn_reflns_limit_l_min -15
_diffrn_reflns_number 15113
_diffrn_reflns_theta_full 26.00
_diffrn_reflns_theta_max 26.00
_diffrn_reflns_theta_min 1.70
_diffrn_source 'fine-focus sealed tube'
_exptl_absorpt_coefficient_mu 2.978
_exptl_absorpt_correction_T_max 0.7550
_exptl_absorpt_correction_T_min 0.5873
_exptl_absorpt_correction_type none
_exptl_crystal_colour colorless
_exptl_crystal_density_diffrn 1.500
_exptl_crystal_density_method 'not measured'
_exptl_crystal_description prizm
_exptl_crystal_F_000 672
_exptl_crystal_size_max 0.20
_exptl_crystal_size_mid 0.15
_exptl_crystal_size_min 0.10
_refine_diff_density_max 0.519
_refine_diff_density_min -0.387
_refine_diff_density_rms 0.053
_refine_ls_extinction_method none
_refine_ls_goodness_of_fit_ref 1.893
_refine_ls_hydrogen_treatment mixed
_refine_ls_matrix_type full
_refine_ls_number_parameters 172
_refine_ls_number_reflns 2879
_refine_ls_number_restraints 0
_refine_ls_restrained_S_all 1.893
_refine_ls_R_factor_all 0.0578
_refine_ls_R_factor_gt 0.0381
_refine_ls_shift/su_max 0.004
_refine_ls_shift/su_mean 0.000
_refine_ls_structure_factor_coef Fsqd
_refine_ls_weighting_details 'calc w=1/[\s^2^(Fo^2^)+(0.0000P)^2^+0.0000P] where P=(Fo^2^+2Fc^2^)/3'
_refine_ls_weighting_scheme calc
_refine_ls_wR_factor_gt 0.0628
_refine_ls_wR_factor_ref 0.0647
_reflns_number_gt 2206
_reflns_number_total 2879
_reflns_threshold_expression >2sigma(I)
_cod_data_source_file c7ra11216e2.cif
_cod_data_source_block s5_fin
_cod_original_cell_volume 1464.2(11)
_cod_original_sg_symbol_H-M 'P 21/n'
_cod_database_code 7229465

loop_
_symmetry_equiv_pos_as_xyz
'x, y, z'
'-x+1/2, y+1/2, -z+1/2'
'-x, -y, -z'
'x-1/2, -y-1/2, z-1/2'

loop_
_atom_site_label
_atom_site_type_symbol
_atom_site_fract_x
_atom_site_fract_y
_atom_site_fract_z
_atom_site_U_iso_or_equiv
_atom_site_adp_type
_atom_site_occupancy
_atom_site_symmetry_multiplicity
_atom_site_calc_flag
_atom_site_refinement_flags
Br13 Br -0.48356(7) 1.033430(13) 0.67799(3) 0.08426(16) Uani 1 1 d .
Cl18 Cl 0.80837(11) 0.71670(2) 0.77088(5) 0.04981(18) Uani 1 1 d .
C6 C 0.2323(4) 0.84218(9) 0.89256(17) 0.0375(5) Uani 1 1 d .
H6 H 0.1805 0.8082 0.8591 0.045 Uiso 1 1 calc R
C8 C 0.1171(5) 0.94499(10) 0.8758(2) 0.0615(8) Uani 1 1 d .
H8 H 0.2665 0.9540 0.9283 0.074 Uiso 1 1 calc R
C7 C 0.0653(4) 0.88951(9) 0.84837(17) 0.0401(6) Uani 1 1 d .
C10 C -0.2677(5) 0.97457(10) 0.74926(19) 0.0518(7) Uani 1 1 d .
C9 C -0.0478(5) 0.98690(11) 0.8271(2) 0.0663(8) Uani 1 1 d .
H9 H -0.0095 1.0238 0.8471 0.080 Uiso 1 1 calc R
C11 C -0.3292(5) 0.92043(11) 0.7219(2) 0.0554(7) Uani 1 1 d .
H11 H -0.4814 0.9119 0.6704 0.066 Uiso 1 1 calc R
C14 C 0.4494(4) 0.73270(8) 0.99485(18) 0.0399(6) Uani 1 1 d .
H14A H 0.3131 0.7344 1.0418 0.048 Uiso 1 1 calc R
H14B H 0.3570 0.7292 0.9192 0.048 Uiso 1 1 calc R
N1 N 0.7324(5) 0.79871(9) 1.12331(17) 0.0394(5) Uani 1 1 d .
C3 C 0.4479(4) 0.83951(8) 0.97335(16) 0.0355(5) Uani 1 1 d .
C4 C 0.5771(4) 0.88602(9) 1.04691(18) 0.0453(6) Uani 1 1 d .
H4A H 0.4465 0.9033 1.0858 0.054 Uiso 1 1 calc R
H4B H 0.6495 0.9142 1.0036 0.054 Uiso 1 1 calc R
C5 C 0.8008(5) 0.85906(9) 1.12782(19) 0.0495(6) Uani 1 1 d .
H5A H 0.9744 0.8654 1.1059 0.059 Uiso 1 1 calc R
H5B H 0.8054 0.8737 1.2017 0.059 Uiso 1 1 calc R
C2 C 0.6047(4) 0.78670(9) 1.00599(16) 0.0367(5) Uani 1 1 d .
H2 H 0.7483 0.7839 0.9616 0.044 Uiso 1 1 calc R
C12 C -0.1646(4) 0.87849(9) 0.77087(18) 0.0477(6) Uani 1 1 d .
H12 H -0.2080 0.8417 0.7517 0.057 Uiso 1 1 calc R
C15 C 0.6169(5) 0.68157(9) 1.02421(18) 0.0456(6) Uani 1 1 d .
C16 C 0.4906(5) 0.62737(9) 0.9842(2) 0.0657(8) Uani 1 1 d .
H16A H 0.5108 0.6216 0.9087 0.099 Uiso 1 1 calc R
H16B H 0.3026 0.6281 0.9893 0.099 Uiso 1 1 calc R
H16C H 0.5773 0.5976 1.0289 0.099 Uiso 1 1 calc R
O17 O 0.8428(4) 0.68421(7) 1.07786(14) 0.0650(5) Uani 1 1 d .
H1A H 0.617(5) 0.7951(10) 1.1668(19) 0.058(9) Uiso 1 1 d .
H1B H 0.873(5) 0.7778(9) 1.1450(16) 0.037(7) Uiso 1 1 d .

loop_
_atom_site_aniso_label
_atom_site_aniso_U_11
_atom_site_aniso_U_22
_atom_site_aniso_U_33
_atom_site_aniso_U_23
_atom_site_aniso_U_13
_atom_site_aniso_U_12
Br13 0.0971(3) 0.0677(2) 0.0852(2) 0.02015(17) 0.00765(19) 0.03379(18)
Cl18 0.0397(4) 0.0668(4) 0.0429(3) -0.0065(3) 0.0070(3) -0.0045(3)
C6 0.0409(14) 0.0313(13) 0.0398(13) -0.0018(10) 0.0056(11) -0.0016(10)
C8 0.0543(17) 0.0440(16) 0.0760(19) 0.0012(14) -0.0179(14) -0.0056(13)
C7 0.0406(14) 0.0403(14) 0.0396(13) 0.0015(11) 0.0072(11) -0.0023(11)
C10 0.0536(17) 0.0479(16) 0.0532(16) 0.0083(12) 0.0075(14) 0.0088(13)
C9 0.0688(19) 0.0361(15) 0.088(2) 0.0003(14) -0.0039(17) -0.0035(14)
C11 0.0493(16) 0.0576(18) 0.0531(15) -0.0025(13) -0.0086(13) 0.0064(13)
C14 0.0358(13) 0.0417(14) 0.0409(13) -0.0023(10) 0.0026(11) -0.0009(11)
N1 0.0301(12) 0.0458(13) 0.0416(12) -0.0021(10) 0.0039(11) 0.0011(11)
C3 0.0322(13) 0.0386(13) 0.0373(13) -0.0003(10) 0.0106(11) -0.0031(10)
C4 0.0409(14) 0.0422(14) 0.0513(14) -0.0034(11) 0.0033(12) -0.0038(11)
C5 0.0479(15) 0.0433(15) 0.0534(15) -0.0065(12) -0.0020(12) -0.0042(12)
C2 0.0321(13) 0.0467(15) 0.0314(12) -0.0033(10) 0.0056(10) -0.0008(10)
C12 0.0480(15) 0.0415(15) 0.0503(14) -0.0040(12) -0.0012(12) -0.0001(12)
C15 0.0498(17) 0.0459(16) 0.0413(14) 0.0002(12) 0.0080(13) -0.0021(12)
C16 0.0764(19) 0.0454(16) 0.0715(18) -0.0047(14) 0.0012(15) -0.0050(15)
O17 0.0534(12) 0.0537(12) 0.0794(12) 0.0022(9) -0.0126(10) 0.0048(9)

loop_
_atom_type_symbol
_atom_type_description
_atom_type_scat_dispersion_real
_atom_type_scat_dispersion_imag
_atom_type_scat_source
C C 0.0033 0.0016 'International Tables Vol C Tables 4.2.6.8 and 6.1.1.4'
N N 0.0061 0.0033 'International Tables Vol C Tables 4.2.6.8 and 6.1.1.4'
O O 0.0106 0.0060 'International Tables Vol C Tables 4.2.6.8 and 6.1.1.4'
Cl Cl 0.1484 0.1585 'International Tables Vol C Tables 4.2.6.8 and 6.1.1.4'
Br Br -0.2901 2.4595 'International Tables Vol C Tables 4.2.6.8 and 6.1.1.4'
H H 0.0000 0.0000 'International Tables Vol C Tables 4.2.6.8 and 6.1.1.4'

loop_
_geom_angle_atom_site_label_1
_geom_angle_atom_site_label_2
_geom_angle_atom_site_label_3
_geom_angle
C3 C6 C7 130.8(2)
C9 C8 C7 121.4(2)
C8 C7 C12 116.6(2)
C8 C7 C6 125.7(2)
C12 C7 C6 117.7(2)
C11 C10 C9 120.1(2)
C11 C10 Br13 120.38(19)
C9 C10 Br13 119.52(19)
C10 C9 C8 120.2(2)
C10 C11 C12 119.6(2)
C15 C14 C2 114.82(19)
C5 N1 C2 106.32(17)
C6 C3 C2 123.83(18)
C6 C3 C4 128.22(19)
C2 C3 C4 107.95(17)
C3 C4 C5 105.87(18)
N1 C5 C4 104.46(17)
N1 C2 C14 112.49(18)
N1 C2 C3 102.28(16)
C14 C2 C3 117.20(18)
C11 C12 C7 121.9(2)
O17 C15 C16 122.1(2)
O17 C15 C14 121.6(2)
C16 C15 C14 116.3(2)

loop_
_geom_bond_atom_site_label_1
_geom_bond_atom_site_label_2
_geom_bond_distance
Br13 C10 1.903(2)
C6 C3 1.342(3)
C6 C7 1.462(3)
C8 C9 1.375(3)
C8 C7 1.388(3)
C7 C12 1.394(3)
C10 C11 1.365(3)
C10 C9 1.367(3)
C11 C12 1.376(3)
C14 C15 1.499(3)
C14 C2 1.508(3)
N1 C5 1.488(3)
N1 C2 1.503(3)
C3 C2 1.512(3)
C3 C4 1.512(3)
C4 C5 1.515(3)
C15 O17 1.216(2)
C15 C16 1.494(3)
